data_4120787
loop_
_publ_author_name
'Jos\'e Mart\'inez-Lillo'
'Teresa F. Mastropietro'
'Elsa Lhotel'
'Carley Paulsen'
'Joan Cano'
'Giovanni De Munno'
'Juan Faus'
'Francesc Lloret'
'Miguel Julve'
'Saritha Nellutla'
'J. Krzystek'

_publ_section_title
;
 Highly Anisotropic Rhenium(IV) Complexes: New Examples of Mononuclear
 Single-Molecule Magnets
;
_journal_name_full 'Journal of the American Chemical Society'
_journal_page_first 13737
_journal_page_last 13748
_journal_paper_doi 10.1021/ja403154z
_journal_volume 135
_journal_year 2013
_chemical_formula_sum 'C34 H72 Br4 N2 O4 Re'
_chemical_formula_weight 1078.78
_chemical_name_systematic
; 
 ? 
;
_space_group_IT_number 14
_symmetry_cell_setting monoclinic
_symmetry_space_group_name_Hall '-P 2yn'
_symmetry_space_group_name_H-M 'P 1 21/n 1'
_atom_sites_solution_hydrogens geom
_atom_sites_solution_primary direct
_atom_sites_solution_secondary difmap
_audit_creation_method SHELXL-97
_cell_angle_alpha 90.00
_cell_angle_beta 111.372(2)
_cell_angle_gamma 90.00
_cell_formula_units_Z 4
_cell_length_a 17.0002(11)
_cell_length_b 15.8643(9)
_cell_length_c 18.0671(11)
_cell_measurement_reflns_used 7584
_cell_measurement_temperature 273(2)
_cell_measurement_theta_max 49.766
_cell_measurement_theta_min 4.860
_cell_volume 4537.6(5)
_computing_cell_refinement 'Bruker SMART'
_computing_data_collection 'Bruker SMART'
_computing_data_reduction 'Bruker SAINT'
_computing_molecular_graphics 'Bruker SHELXTL'
_computing_publication_material 'Bruker SHELXTL'
_computing_structure_refinement 'SHELXL-97 (Sheldrick, 1997)'
_computing_structure_solution 'SHELXS-97 (Sheldrick, 1990)'
_diffrn_ambient_temperature 273(2)
_diffrn_measured_fraction_theta_full 0.997
_diffrn_measured_fraction_theta_max 0.997
_diffrn_measurement_device_type 'CCD area detector'
_diffrn_measurement_method 'phi and omega scans'
_diffrn_radiation_monochromator graphite
_diffrn_radiation_source 'fine-focus sealed tube'
_diffrn_radiation_type MoK\a
_diffrn_radiation_wavelength 0.71073
_diffrn_reflns_av_R_equivalents 0.0338
_diffrn_reflns_av_sigmaI/netI 0.0182
_diffrn_reflns_limit_h_max 21
_diffrn_reflns_limit_h_min -21
_diffrn_reflns_limit_k_max 19
_diffrn_reflns_limit_k_min -19
_diffrn_reflns_limit_l_max 22
_diffrn_reflns_limit_l_min -22
_diffrn_reflns_number 86987
_diffrn_reflns_theta_full 26.38
_diffrn_reflns_theta_max 26.38
_diffrn_reflns_theta_min 1.76
_exptl_absorpt_coefficient_mu 6.233
_exptl_absorpt_correction_T_max 0.754
_exptl_absorpt_correction_T_min 0.627
_exptl_absorpt_correction_type multi-scan
_exptl_absorpt_process_details sadabs
_exptl_crystal_colour yellow
_exptl_crystal_density_diffrn 1.579
_exptl_crystal_description parallelepiped
_exptl_crystal_F_000 2148
_exptl_crystal_size_max 0.08
_exptl_crystal_size_mid 0.06
_exptl_crystal_size_min 0.04
_refine_diff_density_max 0.746
_refine_diff_density_min -0.685
_refine_diff_density_rms 0.060
_refine_ls_extinction_method none
_refine_ls_goodness_of_fit_ref 1.006
_refine_ls_hydrogen_treatment constr
_refine_ls_matrix_type full
_refine_ls_number_parameters 406
_refine_ls_number_reflns 9255
_refine_ls_number_restraints 0
_refine_ls_restrained_S_all 1.006
_refine_ls_R_factor_all 0.0340
_refine_ls_R_factor_gt 0.0234
_refine_ls_shift/su_max 0.004
_refine_ls_shift/su_mean 0.000
_refine_ls_structure_factor_coef Fsqd
_refine_ls_weighting_details 'calc w=1/[\s^2^(Fo^2^)+(0.0224P)^2^+3.3791P] where P=(Fo^2^+2Fc^2^)/3'
_refine_ls_weighting_scheme calc
_refine_ls_wR_factor_gt 0.0507
_refine_ls_wR_factor_ref 0.0547
_reflns_number_gt 7620
_reflns_number_total 9255
_reflns_threshold_expression >2sigma(I)
_cod_data_source_file ja403154z_si_001.cif
_cod_data_source_block rebrox
_cod_database_code 4120787

loop_
_symmetry_equiv_pos_as_xyz
'x, y, z'
'-x+1/2, y+1/2, -z+1/2'
'-x, -y, -z'
'x-1/2, -y-1/2, z-1/2'

loop_
_atom_site_label
_atom_site_type_symbol
_atom_site_fract_x
_atom_site_fract_y
_atom_site_fract_z
_atom_site_U_iso_or_equiv
_atom_site_adp_type
_atom_site_occupancy
_atom_site_symmetry_multiplicity
_atom_site_calc_flag
_atom_site_refinement_flags
Re1 Re 0.442312(7) 0.653410(7) 0.196050(7) 0.04690(4) Uani 1 1 d .
Br1 Br 0.29883(2) 0.63785(2) 0.20073(2) 0.06623(10) Uani 1 1 d .
Br2 Br 0.43758(2) 0.51584(2) 0.13002(3) 0.08228(13) Uani 1 1 d .
Br3 Br 0.38278(2) 0.72731(3) 0.06524(2) 0.07670(11) Uani 1 1 d .
Br4 Br 0.50848(3) 0.58596(3) 0.33005(2) 0.09030(13) Uani 1 1 d .
O1 O 0.46046(15) 0.76814(12) 0.24831(13) 0.0608(5) Uani 1 1 d .
O2 O 0.55984(12) 0.67947(13) 0.19917(14) 0.0605(6) Uani 1 1 d .
C1 C 0.5321(2) 0.8050(2) 0.2581(2) 0.0626(8) Uani 1 1 d .
C2 C 0.5914(2) 0.7521(2) 0.2290(2) 0.0644(9) Uani 1 1 d .
O3 O 0.55260(19) 0.87374(16) 0.28711(18) 0.0938(9) Uani 1 1 d .
O4 O 0.65966(17) 0.77749(18) 0.23315(19) 0.0980(9) Uani 1 1 d .
N1 N 0.21670(16) 0.93089(15) 0.13229(15) 0.0559(6) Uani 1 1 d .
C3 C 0.1914(2) 0.9153(2) 0.2037(2) 0.0624(8) Uani 1 1 d .
H3A H 0.1974 0.9679 0.2328 0.075 Uiso 1 1 calc R
H3B H 0.1320 0.9002 0.1843 0.075 Uiso 1 1 calc R
C4 C 0.2400(3) 0.8483(2) 0.2608(2) 0.0784(11) Uani 1 1 d .
H4A H 0.2986 0.8655 0.2857 0.094 Uiso 1 1 calc R
H4B H 0.2385 0.7963 0.2321 0.094 Uiso 1 1 calc R
C5 C 0.2028(3) 0.8334(3) 0.3244(3) 0.0904(13) Uani 1 1 d .
H5A H 0.2005 0.8865 0.3501 0.109 Uiso 1 1 calc R
H5B H 0.1454 0.8127 0.2995 0.109 Uiso 1 1 calc R
C6 C 0.2533(4) 0.7711(3) 0.3860(3) 0.1226(19) Uani 1 1 d .
H6A H 0.2555 0.7183 0.3609 0.184 Uiso 1 1 calc R
H6B H 0.2272 0.7630 0.4245 0.184 Uiso 1 1 calc R
H6C H 0.3096 0.7922 0.4121 0.184 Uiso 1 1 calc R
C7 C 0.3100(2) 0.9528(2) 0.1586(2) 0.0625(8) Uani 1 1 d .
H7A H 0.3426 0.9046 0.1864 0.075 Uiso 1 1 calc R
H7B H 0.3236 0.9622 0.1116 0.075 Uiso 1 1 calc R
C8 C 0.3374(2) 1.0292(2) 0.2119(2) 0.0716(9) Uani 1 1 d .
H8A H 0.3013 1.0763 0.1864 0.086 Uiso 1 1 calc R
H8B H 0.3293 1.0177 0.2613 0.086 Uiso 1 1 calc R
C9 C 0.4269(3) 1.0542(3) 0.2304(3) 0.0941(13) Uani 1 1 d .
H9A H 0.4351 1.0672 0.1812 0.113 Uiso 1 1 calc R
H9B H 0.4634 1.0071 0.2552 0.113 Uiso 1 1 calc R
C10 C 0.4524(3) 1.1297(3) 0.2849(3) 0.1022(15) Uani 1 1 d .
H10A H 0.5105 1.1433 0.2951 0.153 Uiso 1 1 calc R
H10B H 0.4455 1.1169 0.3341 0.153 Uiso 1 1 calc R
H10C H 0.4175 1.1770 0.2601 0.153 Uiso 1 1 calc R
C11 C 0.1618(2) 1.0030(2) 0.0870(2) 0.0614(8) Uani 1 1 d .
H11A H 0.1032 0.9854 0.0706 0.074 Uiso 1 1 calc R
H11B H 0.1694 1.0499 0.1233 0.074 Uiso 1 1 calc R
C12 C 0.1767(2) 1.0346(2) 0.0145(2) 0.0713(9) Uani 1 1 d .
H12A H 0.1727 0.9882 -0.0216 0.086 Uiso 1 1 calc R
H12B H 0.2329 1.0587 0.0301 0.086 Uiso 1 1 calc R
C13 C 0.1110(3) 1.1010(3) -0.0266(2) 0.0887(12) Uani 1 1 d .
H13A H 0.0555 1.0753 -0.0443 0.106 Uiso 1 1 calc R
H13B H 0.1124 1.1446 0.0116 0.106 Uiso 1 1 calc R
C14 C 0.1239(4) 1.1412(3) -0.0967(3) 0.135(2) Uani 1 1 d .
H14A H 0.0805 1.1823 -0.1200 0.202 Uiso 1 1 calc R
H14B H 0.1213 1.0987 -0.1353 0.202 Uiso 1 1 calc R
H14C H 0.1781 1.1681 -0.0794 0.202 Uiso 1 1 calc R
C15 C 0.2035(2) 0.85262(19) 0.0810(2) 0.0631(8) Uani 1 1 d .
H15A H 0.2206 0.8655 0.0366 0.076 Uiso 1 1 calc R
H15B H 0.2411 0.8090 0.1121 0.076 Uiso 1 1 calc R
C16 C 0.1152(2) 0.8172(2) 0.0484(2) 0.0745(10) Uani 1 1 d .
H16A H 0.0762 0.8607 0.0191 0.089 Uiso 1 1 calc R
H16B H 0.0987 0.7993 0.0921 0.089 Uiso 1 1 calc R
C17 C 0.1101(3) 0.7428(2) -0.0058(2) 0.0780(10) Uani 1 1 d .
H17A H 0.1501 0.7000 0.0234 0.094 Uiso 1 1 calc R
H17B H 0.1258 0.7611 -0.0498 0.094 Uiso 1 1 calc R
C18 C 0.0220(3) 0.7050(3) -0.0382(3) 0.0979(14) Uani 1 1 d .
H18A H 0.0214 0.6578 -0.0716 0.147 Uiso 1 1 calc R
H18B H -0.0175 0.7468 -0.0686 0.147 Uiso 1 1 calc R
H18C H 0.0063 0.6867 0.0052 0.147 Uiso 1 1 calc R
N2 N 0.73092(15) 0.51426(14) 0.14740(14) 0.0489(6) Uani 1 1 d .
C19 C 0.7451(2) 0.5498(2) 0.22914(19) 0.0621(8) Uani 1 1 d .
H19A H 0.7547 0.6099 0.2279 0.075 Uiso 1 1 calc R
H19B H 0.6935 0.5422 0.2397 0.075 Uiso 1 1 calc R
C20 C 0.8166(3) 0.5129(3) 0.2973(2) 0.0792(11) Uani 1 1 d .
H20A H 0.8700 0.5250 0.2915 0.095 Uiso 1 1 calc R
H20B H 0.8103 0.4522 0.2986 0.095 Uiso 1 1 calc R
C21 C 0.8152(4) 0.5527(3) 0.3756(3) 0.1148(17) Uani 1 1 d .
H21A H 0.8139 0.6136 0.3703 0.138 Uiso 1 1 calc R
H21B H 0.7637 0.5355 0.3829 0.138 Uiso 1 1 calc R
C22 C 0.8861(5) 0.5295(4) 0.4448(3) 0.160(3) Uani 1 1 d .
H22A H 0.8819 0.5568 0.4906 0.241 Uiso 1 1 calc R
H22B H 0.9374 0.5466 0.4383 0.241 Uiso 1 1 calc R
H22C H 0.8866 0.4695 0.4519 0.241 Uiso 1 1 calc R
C23 C 0.80940(18) 0.52867(19) 0.12800(18) 0.0519(7) Uani 1 1 d .
H23A H 0.8557 0.4974 0.1659 0.062 Uiso 1 1 calc R
H23B H 0.8239 0.5880 0.1353 0.062 Uiso 1 1 calc R
C24 C 0.80209(19) 0.5033(2) 0.04455(19) 0.0583(8) Uani 1 1 d .
H24A H 0.7953 0.4427 0.0386 0.070 Uiso 1 1 calc R
H24B H 0.7526 0.5297 0.0060 0.070 Uiso 1 1 calc R
C25 C 0.8795(2) 0.5299(2) 0.0291(2) 0.0692(9) Uani 1 1 d .
H25A H 0.9287 0.5040 0.0686 0.083 Uiso 1 1 calc R
H25B H 0.8858 0.5905 0.0353 0.083 Uiso 1 1 calc R
C26 C 0.8771(2) 0.5062(2) -0.0524(2) 0.0729(10) Uani 1 1 d .
H26A H 0.9283 0.5244 -0.0584 0.109 Uiso 1 1 calc R
H26B H 0.8297 0.5330 -0.0919 0.109 Uiso 1 1 calc R
H26C H 0.8718 0.4461 -0.0588 0.109 Uiso 1 1 calc R
C27 C 0.65468(18) 0.55890(19) 0.08812(19) 0.0555(7) Uani 1 1 d .
H27A H 0.6386 0.5296 0.0376 0.067 Uiso 1 1 calc R
H27B H 0.6080 0.5539 0.1066 0.067 Uiso 1 1 calc R
C28 C 0.6667(2) 0.6509(2) 0.0742(2) 0.0655(9) Uani 1 1 d .
H28A H 0.7122 0.6570 0.0541 0.079 Uiso 1 1 calc R
H28B H 0.6824 0.6814 0.1240 0.079 Uiso 1 1 calc R
C29 C 0.5863(2) 0.6879(2) 0.0150(2) 0.0747(10) Uani 1 1 d .
H29A H 0.5395 0.6741 0.0314 0.090 Uiso 1 1 calc R
H29B H 0.5752 0.6624 -0.0367 0.090 Uiso 1 1 calc R
C30 C 0.5911(3) 0.7828(3) 0.0075(3) 0.1039(15) Uani 1 1 d .
H30A H 0.6002 0.8085 0.0581 0.156 Uiso 1 1 calc R
H30B H 0.5390 0.8032 -0.0309 0.156 Uiso 1 1 calc R
H30C H 0.6369 0.7968 -0.0093 0.156 Uiso 1 1 calc R
C31 C 0.71416(19) 0.41962(18) 0.14369(19) 0.0530(7) Uani 1 1 d .
H31A H 0.6962 0.4020 0.0886 0.064 Uiso 1 1 calc R
H31B H 0.7670 0.3912 0.1725 0.064 Uiso 1 1 calc R
C32 C 0.6492(2) 0.3901(2) 0.1765(2) 0.0699(9) Uani 1 1 d .
H32A H 0.5975 0.4220 0.1525 0.084 Uiso 1 1 calc R
H32B H 0.6698 0.3995 0.2334 0.084 Uiso 1 1 calc R
C33 C 0.6316(2) 0.2972(2) 0.1592(2) 0.0741(10) Uani 1 1 d .
H33A H 0.6038 0.2895 0.1022 0.089 Uiso 1 1 calc R
H33B H 0.6848 0.2669 0.1758 0.089 Uiso 1 1 calc R
C34 C 0.5773(3) 0.2599(3) 0.2000(3) 0.1101(16) Uani 1 1 d .
H34A H 0.5689 0.2010 0.1874 0.165 Uiso 1 1 calc R
H34B H 0.5237 0.2882 0.1823 0.165 Uiso 1 1 calc R
H34C H 0.6046 0.2667 0.2564 0.165 Uiso 1 1 calc R

loop_
_atom_site_aniso_label
_atom_site_aniso_U_11
_atom_site_aniso_U_22
_atom_site_aniso_U_33
_atom_site_aniso_U_23
_atom_site_aniso_U_13
_atom_site_aniso_U_12
Re1 0.04320(7) 0.04073(7) 0.05584(8) -0.00699(5) 0.01693(5) 0.00102(5)
Br1 0.0587(2) 0.05614(19) 0.0960(3) 0.00890(17) 0.04266(19) 0.00358(15)
Br2 0.0623(2) 0.0625(2) 0.1194(3) -0.0426(2) 0.0299(2) -0.00471(17)
Br3 0.0654(2) 0.1052(3) 0.0645(2) 0.0181(2) 0.02967(18) 0.0196(2)
Br4 0.0943(3) 0.0789(3) 0.0747(3) 0.0190(2) 0.0034(2) -0.0036(2)
O1 0.0736(15) 0.0420(11) 0.0745(15) -0.0114(10) 0.0362(12) -0.0041(10)
O2 0.0431(11) 0.0553(12) 0.0821(15) -0.0175(11) 0.0217(11) -0.0045(10)
C1 0.076(2) 0.0447(18) 0.065(2) -0.0059(15) 0.0228(18) -0.0081(16)
C2 0.052(2) 0.063(2) 0.072(2) -0.0115(17) 0.0146(17) -0.0115(16)
O3 0.116(2) 0.0526(14) 0.120(2) -0.0291(15) 0.0520(19) -0.0252(14)
O4 0.0614(16) 0.099(2) 0.133(3) -0.0411(18) 0.0339(16) -0.0310(15)
N1 0.0588(16) 0.0471(14) 0.0652(16) -0.0029(12) 0.0268(13) 0.0093(12)
C3 0.072(2) 0.0536(19) 0.070(2) -0.0071(16) 0.0363(18) 0.0003(16)
C4 0.113(3) 0.057(2) 0.073(2) -0.0002(18) 0.043(2) 0.012(2)
C5 0.117(4) 0.078(3) 0.085(3) -0.005(2) 0.047(3) -0.018(2)
C6 0.196(6) 0.086(3) 0.092(3) 0.013(3) 0.059(4) -0.005(4)
C7 0.0567(19) 0.065(2) 0.069(2) 0.0020(17) 0.0273(17) 0.0143(16)
C8 0.057(2) 0.075(2) 0.082(2) -0.0017(19) 0.0251(19) 0.0027(17)
C9 0.066(3) 0.099(3) 0.117(4) 0.000(3) 0.033(2) 0.002(2)
C10 0.079(3) 0.096(3) 0.115(4) 0.014(3) 0.016(3) -0.021(2)
C11 0.0554(19) 0.0516(18) 0.076(2) -0.0015(16) 0.0217(17) 0.0086(15)
C12 0.067(2) 0.069(2) 0.074(2) 0.0047(18) 0.0211(19) 0.0076(18)
C13 0.093(3) 0.071(3) 0.088(3) 0.003(2) 0.016(2) 0.010(2)
C14 0.170(6) 0.115(4) 0.105(4) 0.042(3) 0.032(4) 0.017(4)
C15 0.077(2) 0.0507(18) 0.065(2) -0.0030(15) 0.0302(18) 0.0137(16)
C16 0.085(3) 0.062(2) 0.076(2) -0.0114(18) 0.030(2) -0.0010(19)
C17 0.098(3) 0.057(2) 0.075(2) -0.0069(18) 0.027(2) 0.005(2)
C18 0.119(4) 0.076(3) 0.093(3) -0.011(2) 0.031(3) -0.016(3)
N2 0.0476(14) 0.0452(13) 0.0568(15) 0.0005(11) 0.0224(12) 0.0071(11)
C19 0.076(2) 0.0543(19) 0.063(2) -0.0065(16) 0.0333(18) 0.0017(16)
C20 0.095(3) 0.075(2) 0.061(2) -0.0026(19) 0.020(2) 0.000(2)
C21 0.144(5) 0.121(4) 0.069(3) 0.009(3) 0.027(3) -0.009(3)
C22 0.211(8) 0.157(6) 0.088(4) 0.001(4) 0.024(4) -0.016(5)
C23 0.0434(16) 0.0516(17) 0.0613(19) 0.0007(14) 0.0198(14) 0.0060(13)
C24 0.0490(18) 0.063(2) 0.065(2) -0.0071(16) 0.0236(15) -0.0012(15)
C25 0.056(2) 0.085(3) 0.072(2) -0.0079(19) 0.0298(18) -0.0073(18)
C26 0.067(2) 0.084(3) 0.077(2) -0.003(2) 0.037(2) -0.0041(19)
C27 0.0458(17) 0.0575(18) 0.067(2) 0.0075(15) 0.0258(15) 0.0122(14)
C28 0.060(2) 0.0565(19) 0.087(2) 0.0166(17) 0.0347(18) 0.0157(16)
C29 0.075(2) 0.062(2) 0.091(3) 0.0152(19) 0.034(2) 0.0232(18)
C30 0.114(4) 0.070(3) 0.125(4) 0.029(3) 0.040(3) 0.034(3)
C31 0.0545(18) 0.0431(16) 0.0632(19) 0.0007(14) 0.0237(15) 0.0053(13)
C32 0.078(2) 0.059(2) 0.086(3) 0.0053(18) 0.045(2) 0.0015(18)
C33 0.072(2) 0.067(2) 0.082(3) 0.0027(19) 0.027(2) -0.0106(18)
C34 0.146(4) 0.093(3) 0.111(4) -0.006(3) 0.070(3) -0.041(3)

loop_
_atom_type_symbol
_atom_type_description
_atom_type_scat_dispersion_real
_atom_type_scat_dispersion_imag
_atom_type_scat_source
C C 0.0033 0.0016 'International Tables Vol C Tables 4.2.6.8 and 6.1.1.4'
O O 0.0106 0.0060 'International Tables Vol C Tables 4.2.6.8 and 6.1.1.4'
Br Br -0.2901 2.4595 'International Tables Vol C Tables 4.2.6.8 and 6.1.1.4'
Re Re -1.0185 7.2310 'International Tables Vol C Tables 4.2.6.8 and 6.1.1.4'
N N 0.0061 0.0033 'International Tables Vol C Tables 4.2.6.8 and 6.1.1.4'
H H 0.0000 0.0000 'International Tables Vol C Tables 4.2.6.8 and 6.1.1.4'

loop_
_geom_angle_atom_site_label_1
_geom_angle_atom_site_label_2
_geom_angle_atom_site_label_3
_geom_angle
O2 Re1 O1 79.73(9)
O2 Re1 Br2 92.98(6)
O1 Re1 Br2 172.68(6)
O2 Re1 Br1 173.06(6)
O1 Re1 Br1 93.33(6)
Br2 Re1 Br1 93.955(13)
O2 Re1 Br3 89.19(7)
O1 Re1 Br3 87.69(7)
Br2 Re1 Br3 91.549(16)
Br1 Re1 Br3 90.836(13)
O2 Re1 Br4 88.24(7)
O1 Re1 Br4 89.70(7)
Br2 Re1 Br4 90.770(16)
Br1 Re1 Br4 91.448(15)
Br3 Re1 Br4 176.627(15)
C1 O1 Re1 116.3(2)
C2 O2 Re1 116.5(2)
O3 C1 O1 124.9(3)
O3 C1 C2 121.2(3)
O1 C1 C2 113.8(3)
O4 C2 O2 124.4(3)
O4 C2 C1 122.1(3)
O2 C2 C1 113.6(3)
C11 N1 C15 111.3(2)
C11 N1 C7 111.3(2)
C15 N1 C7 106.4(2)
C11 N1 C3 105.8(2)
C15 N1 C3 111.2(2)
C7 N1 C3 110.9(2)
C4 C3 N1 116.2(3)
C3 C4 C5 110.7(3)
C6 C5 C4 112.3(4)
C8 C7 N1 115.3(3)
C9 C8 C7 114.2(3)
C8 C9 C10 112.6(4)
C12 C11 N1 117.1(3)
C11 C12 C13 109.2(3)
C14 C13 C12 113.5(4)
C16 C15 N1 116.6(3)
C15 C16 C17 110.9(3)
C16 C17 C18 111.8(3)
C23 N2 C19 109.2(2)
C23 N2 C27 111.3(2)
C19 N2 C27 107.7(2)
C23 N2 C31 107.7(2)
C19 N2 C31 111.7(2)
C27 N2 C31 109.2(2)
C20 C19 N2 116.7(3)
C19 C20 C21 108.1(3)
C22 C21 C20 113.7(5)
N2 C23 C24 115.4(2)
C25 C24 C23 110.5(3)
C24 C25 C26 113.5(3)
C28 C27 N2 115.8(3)
C27 C28 C29 110.5(3)
C28 C29 C30 112.6(3)
C32 C31 N2 116.2(2)
C31 C32 C33 109.9(3)
C34 C33 C32 113.2(3)

loop_
_geom_bond_atom_site_label_1
_geom_bond_atom_site_label_2
_geom_bond_distance
Re1 O2 2.021(2)
Re1 O1 2.0217(19)
Re1 Br2 2.4745(4)
Re1 Br1 2.4836(4)
Re1 Br3 2.4981(4)
Re1 Br4 2.5074(4)
O1 C1 1.304(4)
O2 C2 1.302(4)
C1 O3 1.206(4)
C1 C2 1.544(5)
C2 O4 1.204(4)
N1 C11 1.514(4)
N1 C15 1.516(4)
N1 C7 1.520(4)
N1 C3 1.522(4)
C3 C4 1.503(5)
C4 C5 1.519(5)
C5 C6 1.502(6)
C7 C8 1.512(5)
C8 C9 1.488(5)
C9 C10 1.511(6)
C11 C12 1.507(5)
C12 C13 1.518(5)
C13 C14 1.502(6)
C15 C16 1.508(5)
C16 C17 1.516(5)
C17 C18 1.519(6)
N2 C23 1.515(4)
N2 C19 1.516(4)
N2 C27 1.522(4)
N2 C31 1.525(4)
C19 C20 1.499(5)
C20 C21 1.557(6)
C21 C22 1.434(7)
C23 C24 1.521(4)
C24 C25 1.502(4)
C25 C26 1.505(5)
C27 C28 1.508(4)
C28 C29 1.514(5)
C29 C30 1.517(5)
C31 C32 1.505(4)
C32 C33 1.514(5)
C33 C34 1.497(5)
